data_7030018
loop_
_publ_author_name
'Sharma, Rakesh K.'
'Wadawale, Amey'
'Kedarnath, G.'
'Manna, Debashree'
'Ghanty, Tapan K.'
'Vishwanadh, B.'
'Jain, Vimal K.'

_publ_section_title
;
 Synthesis, structures and DFT calculations of 2-(4,6-dimethyl
 pyrimidyl)selenolate complexes of Cu(i), Ag(i) and Au(i) and their
 conversion into metal selenide nanocrystals.
;
_journal_issue 17
_journal_name_full 'Dalton transactions (Cambridge, England : 2003)'
_journal_page_first 6525
_journal_page_last 6535
_journal_paper_doi 10.1039/c4dt00012a
_journal_volume 43
_journal_year 2014
_chemical_formula_moiety 'C36 H42 Ag6 N12 Se6, 6(C H4 O),H2 O'
_chemical_formula_sum 'C42 H68 Ag6 N12 O7 Se6'
_chemical_formula_weight 1974.06
_chemical_name_systematic
;
 ?
;
_space_group_IT_number 167
_symmetry_cell_setting trigonal
_symmetry_Int_Tables_number 167
_symmetry_space_group_name_Hall '-R 3 2"c'
_symmetry_space_group_name_H-M 'R -3 c :H'
_atom_sites_solution_hydrogens geom
_atom_sites_solution_primary direct
_atom_sites_solution_secondary difmap
_audit_creation_method SHELXL-97
_cell_angle_alpha 90.00
_cell_angle_beta 90.00
_cell_angle_gamma 120.00
_cell_formula_units_Z 6
_cell_length_a 22.157(6)
_cell_length_b 22.157(6)
_cell_length_c 22.197(6)
_cell_measurement_reflns_used 25
_cell_measurement_temperature 298(2)
_cell_measurement_theta_max 14.3
_cell_measurement_theta_min 10.2
_cell_volume 9437(4)
_computing_cell_refinement WinAFC
_computing_data_collection WinAFC
_computing_data_reduction CrystalStructure
_computing_molecular_graphics 'ORTEP-3 for Windows'
_computing_publication_material 'WinGX 1.7.01'
_computing_structure_refinement 'SHELXL-97 (Sheldrick, 1997)'
_computing_structure_solution SIR-92
_diffrn_ambient_temperature 298(2)
_diffrn_measured_fraction_theta_full 0.999
_diffrn_measured_fraction_theta_max 0.999
_diffrn_measurement_device_type 'Rigaku AFC7S'
_diffrn_measurement_method \w
_diffrn_radiation_monochromator graphite
_diffrn_radiation_source 'fine-focus sealed tube'
_diffrn_radiation_type MoK\a
_diffrn_radiation_wavelength 0.71069
_diffrn_reflns_av_R_equivalents 0.0564
_diffrn_reflns_av_unetI/netI 0.0914
_diffrn_reflns_limit_h_max 24
_diffrn_reflns_limit_h_min -24
_diffrn_reflns_limit_k_max 28
_diffrn_reflns_limit_k_min 0
_diffrn_reflns_limit_l_max 16
_diffrn_reflns_limit_l_min -28
_diffrn_reflns_number 5608
_diffrn_reflns_theta_full 27.50
_diffrn_reflns_theta_max 27.50
_diffrn_reflns_theta_min 2.81
_diffrn_standards_decay_% -5.99
_diffrn_standards_interval_count 150
_diffrn_standards_number 3
_exptl_absorpt_coefficient_mu 5.354
_exptl_absorpt_correction_T_max 0.2233
_exptl_absorpt_correction_T_min 0.2233
_exptl_absorpt_correction_type psi-scan
_exptl_absorpt_process_details '(North, Phillips & Mathews, 1968)'
_exptl_crystal_colour colourless
_exptl_crystal_density_diffrn 2.082
_exptl_crystal_density_method 'not measured'
_exptl_crystal_description block
_exptl_crystal_F_000 5664
_exptl_crystal_size_max 0.40
_exptl_crystal_size_mid 0.40
_exptl_crystal_size_min 0.40
_refine_diff_density_max 0.511
_refine_diff_density_min -0.659
_refine_diff_density_rms 0.102
_refine_ls_extinction_method none
_refine_ls_goodness_of_fit_ref 0.928
_refine_ls_hydrogen_treatment constr
_refine_ls_matrix_type full
_refine_ls_number_parameters 115
_refine_ls_number_reflns 2418
_refine_ls_number_restraints 0
_refine_ls_restrained_S_all 0.928
_refine_ls_R_factor_all 0.1536
_refine_ls_R_factor_gt 0.0389
_refine_ls_shift/su_max 0.000
_refine_ls_shift/su_mean 0.000
_refine_ls_structure_factor_coef Fsqd
_refine_ls_weighting_details 'calc w=1/[\s^2^(Fo^2^)+(0.0313P)^2^+0.0000P] where P=(Fo^2^+2Fc^2^)/3'
_refine_ls_weighting_scheme calc
_refine_ls_wR_factor_gt 0.0713
_refine_ls_wR_factor_ref 0.0968
_reflns_number_gt 985
_reflns_number_total 2418
_reflns_threshold_expression >2sigma(I)
_cod_data_source_file c4dt00012a2.cif
_cod_data_source_block shelxs
_cod_original_sg_symbol_H-M 'R -3 c:H'
_cod_database_code 7030018

loop_
_symmetry_equiv_pos_as_xyz
'x, y, z'
'-y, x-y, z'
'-x+y, -x, z'
'x-y, -y, -z+1/2'
'-x, -x+y, -z+1/2'
'y, x, -z+1/2'
'x+2/3, y+1/3, z+1/3'
'-y+2/3, x-y+1/3, z+1/3'
'-x+y+2/3, -x+1/3, z+1/3'
'x-y+2/3, -y+1/3, -z+5/6'
'-x+2/3, -x+y+1/3, -z+5/6'
'y+2/3, x+1/3, -z+5/6'
'x+1/3, y+2/3, z+2/3'
'-y+1/3, x-y+2/3, z+2/3'
'-x+y+1/3, -x+2/3, z+2/3'
'x-y+1/3, -y+2/3, -z+7/6'
'-x+1/3, -x+y+2/3, -z+7/6'
'y+1/3, x+2/3, -z+7/6'
'-x, -y, -z'
'y, -x+y, -z'
'x-y, x, -z'
'-x+y, y, z-1/2'
'x, x-y, z-1/2'
'-y, -x, z-1/2'
'-x+2/3, -y+1/3, -z+1/3'
'y+2/3, -x+y+1/3, -z+1/3'
'x-y+2/3, x+1/3, -z+1/3'
'-x+y+2/3, y+1/3, z-1/6'
'x+2/3, x-y+1/3, z-1/6'
'-y+2/3, -x+1/3, z-1/6'
'-x+1/3, -y+2/3, -z+2/3'
'y+1/3, -x+y+2/3, -z+2/3'
'x-y+1/3, x+2/3, -z+2/3'
'-x+y+1/3, y+2/3, z+1/6'
'x+1/3, x-y+2/3, z+1/6'
'-y+1/3, -x+2/3, z+1/6'

loop_
_atom_site_label
_atom_site_type_symbol
_atom_site_fract_x
_atom_site_fract_y
_atom_site_fract_z
_atom_site_U_iso_or_equiv
_atom_site_adp_type
_atom_site_occupancy
_atom_site_symmetry_multiplicity
_atom_site_calc_flag
_atom_site_refinement_flags
C1 C 0.2110(3) 0.0757(3) 0.1946(3) 0.0553(17) Uani 1 1 d .
C2 C 0.2709(4) 0.1011(3) 0.2847(3) 0.072(2) Uani 1 1 d .
C3 C 0.3239(4) 0.0967(3) 0.2543(4) 0.075(2) Uani 1 1 d .
H3 H 0.3635 0.1040 0.2750 0.090 Uiso 1 1 calc R
C4 C 0.3172(4) 0.0818(3) 0.1942(4) 0.063(2) Uani 1 1 d .
C5 C 0.2727(4) 0.1167(4) 0.3512(3) 0.091(3) Uani 1 1 d .
H5A H 0.2440 0.1369 0.3589 0.136 Uiso 1 1 calc R
H5B H 0.3198 0.1488 0.3631 0.136 Uiso 1 1 calc R
H5C H 0.2556 0.0743 0.3738 0.136 Uiso 1 1 calc R
C6 C 0.3703(4) 0.0746(4) 0.1612(3) 0.093(3) Uani 1 1 d .
H6A H 0.3779 0.0970 0.1227 0.140 Uiso 1 1 calc R
H6B H 0.3548 0.0261 0.1555 0.140 Uiso 1 1 calc R
H6C H 0.4130 0.0960 0.1837 0.140 Uiso 1 1 calc R
N2 N 0.2606(3) 0.0716(3) 0.1646(2) 0.0570(14) Uani 1 1 d .
N1 N 0.2131(3) 0.0894(3) 0.2543(2) 0.0577(14) Uani 1 1 d .
Se1 Se 0.13039(4) 0.05761(4) 0.15018(3) 0.0594(2) Uani 1 1 d .
Ag1 Ag 0.10782(3) 0.06238(3) 0.29975(2) 0.0774(2) Uani 1 1 d .
O1S O 0.2467(5) 0.0272(6) 0.0358(3) 0.163(3) Uani 1 1 d .
H1S H 0.2410 0.0365 0.0703 0.244 Uiso 1 1 calc R
C1S C 0.2066(6) 0.0396(6) -0.0022(4) 0.153(4) Uani 1 1 d .
H1SA H 0.1583 0.0077 0.0062 0.229 Uiso 1 1 calc R
H1SB H 0.2168 0.0333 -0.0430 0.229 Uiso 1 1 calc R
H1SC H 0.2160 0.0865 0.0031 0.229 Uiso 1 1 calc R
O1W O 0.0000 0.0000 0.0000 0.297(15) Uani 1 6 d S

loop_
_atom_site_aniso_label
_atom_site_aniso_U_11
_atom_site_aniso_U_22
_atom_site_aniso_U_33
_atom_site_aniso_U_23
_atom_site_aniso_U_13
_atom_site_aniso_U_12
C1 0.062(5) 0.048(4) 0.047(4) 0.004(3) 0.000(4) 0.021(4)
C2 0.081(6) 0.051(5) 0.074(6) -0.006(4) -0.021(5) 0.026(4)
C3 0.050(5) 0.063(5) 0.111(7) -0.015(5) -0.019(5) 0.028(4)
C4 0.048(5) 0.048(4) 0.083(6) -0.004(4) -0.007(4) 0.016(4)
C5 0.109(7) 0.093(6) 0.062(5) -0.017(4) -0.035(5) 0.044(5)
C6 0.058(5) 0.105(6) 0.121(7) -0.019(5) 0.014(5) 0.044(5)
N2 0.052(4) 0.056(3) 0.064(4) 0.003(3) 0.002(3) 0.027(3)
N1 0.061(4) 0.055(3) 0.054(3) -0.001(3) -0.004(3) 0.027(3)
Se1 0.0597(5) 0.0748(5) 0.0470(4) -0.0013(4) 0.0009(3) 0.0360(4)
Ag1 0.1047(5) 0.0945(5) 0.0591(4) 0.0052(3) 0.0093(3) 0.0693(4)
O1S 0.188(8) 0.256(9) 0.104(6) -0.030(7) 0.000(6) 0.156(7)
C1S 0.205(14) 0.164(10) 0.105(9) -0.014(8) 0.006(8) 0.103(10)
O1W 0.27(2) 0.27(2) 0.34(4) 0.000 0.000 0.137(10)

loop_
_atom_type_symbol
_atom_type_description
_atom_type_scat_dispersion_real
_atom_type_scat_dispersion_imag
_atom_type_scat_source
C C 0.0033 0.0016 'International Tables Vol C Tables 4.2.6.8 and 6.1.1.4'
H H 0.0000 0.0000 'International Tables Vol C Tables 4.2.6.8 and 6.1.1.4'
N N 0.0061 0.0033 'International Tables Vol C Tables 4.2.6.8 and 6.1.1.4'
Se Se -0.0929 2.2259 'International Tables Vol C Tables 4.2.6.8 and 6.1.1.4'
Ag Ag -0.8971 1.1015 'International Tables Vol C Tables 4.2.6.8 and 6.1.1.4'
O O 0.0106 0.0060 'International Tables Vol C Tables 4.2.6.8 and 6.1.1.4'

loop_
_geom_angle_atom_site_label_1
_geom_angle_atom_site_label_2
_geom_angle_atom_site_label_3
_geom_angle
_geom_angle_site_symmetry_1
_geom_angle_site_symmetry_3
N2 C1 N1 124.7(6) . .
N2 C1 Se1 116.6(5) . .
N1 C1 Se1 118.6(5) . .
N1 C2 C3 119.6(7) . .
N1 C2 C5 116.4(7) . .
C3 C2 C5 124.0(7) . .
C4 C3 C2 119.7(7) . .
C4 C3 H3 120.2 . .
C2 C3 H3 120.2 . .
N2 C4 C3 120.1(7) . .
N2 C4 C6 118.4(7) . .
C3 C4 C6 121.4(7) . .
C2 C5 H5A 109.5 . .
C2 C5 H5B 109.5 . .
H5A C5 H5B 109.5 . .
C2 C5 H5C 109.5 . .
H5A C5 H5C 109.5 . .
H5B C5 H5C 109.5 . .
C4 C6 H6A 109.5 . .
C4 C6 H6B 109.5 . .
H6A C6 H6B 109.5 . .
C4 C6 H6C 109.5 . .
H6A C6 H6C 109.5 . .
H6B C6 H6C 109.5 . .
C1 N2 C4 118.9(6) . .
C2 N1 C1 117.0(6) . .
C2 N1 Ag1 124.3(5) . .
C1 N1 Ag1 116.6(4) . .
C1 Se1 Ag1 112.5(2) . 6
C1 Se1 Ag1 96.71(18) . 4
Ag1 Se1 Ag1 88.64(3) 6 4
N1 Ag1 Se1 135.93(13) . 6
N1 Ag1 Se1 101.28(13) . 4
Se1 Ag1 Se1 115.00(4) 6 4
N1 Ag1 Ag1 93.41(13) . 6
Se1 Ag1 Ag1 77.84(3) 6 6
Se1 Ag1 Ag1 136.02(2) 4 6
N1 Ag1 Ag1 82.52(13) . 4
Se1 Ag1 Ag1 132.53(2) 6 4
Se1 Ag1 Ag1 68.97(3) 4 4
Ag1 Ag1 Ag1 72.27(3) 6 4
C1S O1S H1S 109.5 . .
O1S C1S H1SA 109.5 . .
O1S C1S H1SB 109.5 . .
H1SA C1S H1SB 109.5 . .
O1S C1S H1SC 109.5 . .
H1SA C1S H1SC 109.5 . .
H1SB C1S H1SC 109.5 . .

loop_
_geom_bond_atom_site_label_1
_geom_bond_atom_site_label_2
_geom_bond_distance
_geom_bond_site_symmetry_2
C1 N2 1.326(8) .
C1 N1 1.354(7) .
C1 Se1 1.899(7) .
C2 N1 1.353(8) .
C2 C3 1.398(9) .
C2 C5 1.514(9) .
C3 C4 1.365(9) .
C3 H3 0.9300 .
C4 N2 1.331(8) .
C4 C6 1.460(9) .
C5 H5A 0.9600 .
C5 H5B 0.9600 .
C5 H5C 0.9600 .
C6 H6A 0.9600 .
C6 H6B 0.9600 .
C6 H6C 0.9600 .
N1 Ag1 2.329(5) .
Se1 Ag1 2.5337(10) 6
Se1 Ag1 2.6158(11) 4
Ag1 Se1 2.5337(10) 6
Ag1 Se1 2.6158(11) 4
Ag1 Ag1 2.8141(12) 6
Ag1 Ag1 3.2573(13) 4
O1S C1S 1.350(10) .
O1S H1S 0.8200 .
C1S H1SA 0.9600 .
C1S H1SB 0.9600 .
C1S H1SC 0.9600 .

loop_
_geom_torsion_atom_site_label_1
_geom_torsion_atom_site_label_2
_geom_torsion_atom_site_label_3
_geom_torsion_atom_site_label_4
_geom_torsion
_geom_torsion_site_symmetry_4
N1 C2 C3 C4 1.0(10) .
C5 C2 C3 C4 179.5(6) .
C2 C3 C4 N2 0.1(10) .
C2 C3 C4 C6 -178.0(7) .
N1 C1 N2 C4 -0.5(9) .
Se1 C1 N2 C4 -178.1(4) .
C3 C4 N2 C1 -0.4(9) .
C6 C4 N2 C1 177.8(6) .
C3 C2 N1 C1 -1.7(9) .
C5 C2 N1 C1 179.7(6) .
C3 C2 N1 Ag1 161.4(5) .
C5 C2 N1 Ag1 -17.3(8) .
N2 C1 N1 C2 1.5(9) .
Se1 C1 N1 C2 179.1(5) .
N2 C1 N1 Ag1 -162.9(5) .
Se1 C1 N1 Ag1 14.7(6) .
N2 C1 Se1 Ag1 -159.6(4) 6
N1 C1 Se1 Ag1 22.6(5) 6
N2 C1 Se1 Ag1 109.1(5) 4
N1 C1 Se1 Ag1 -68.7(5) 4
C2 N1 Ag1 Se1 81.8(5) 6
C1 N1 Ag1 Se1 -115.1(4) 6
C2 N1 Ag1 Se1 -63.9(5) 4
C1 N1 Ag1 Se1 99.2(4) 4
C2 N1 Ag1 Ag1 157.8(5) 6
C1 N1 Ag1 Ag1 -39.1(4) 6
C2 N1 Ag1 Ag1 -130.6(5) 4
C1 N1 Ag1 Ag1 32.5(4) 4
